data_4349412
loop_
_publ_author_name
'Yogendra, Sivathmeehan'
'Hennersdorf, Felix'
'Weigand, Jan J.'

_publ_section_title
;
 Nitrogen-Phosphorus(III)-Chalcogen Macrocycles for the Synthesis of
 Polynuclear Silver(I) Sandwich Complexes.
;
_journal_issue 15
_journal_name_full 'Inorganic chemistry'
_journal_page_first 8698
_journal_page_last 8704
_journal_paper_doi 10.1021/acs.inorgchem.7b00141
_journal_volume 56
_journal_year 2017
_chemical_absolute_configuration ad
_chemical_formula_moiety 'C52 H52 Ag N4 P8 S4, C F3 O3 S'
_chemical_formula_sum 'C53 H52 Ag F3 N4 O3 P8 S5'
_chemical_formula_weight 1365.91
_space_group_crystal_system orthorhombic
_space_group_IT_number 18
_space_group_name_Hall 'P 2 2ab'
_space_group_name_H-M_alt 'P 21 21 2'
_atom_sites_solution_hydrogens geom
_audit_creation_date 2016-07-06
_audit_creation_method
;
Olex2 1.2
(compiled 2015.09.30 svn.r3233 for OlexSys, GUI svn.r5103)
;
_cell_angle_alpha 90
_cell_angle_beta 90
_cell_angle_gamma 90
_cell_formula_units_Z 4
_cell_length_a 26.0999(3)
_cell_length_b 25.8868(3)
_cell_length_c 10.92456(9)
_cell_measurement_reflns_used 33989
_cell_measurement_temperature 99.98(13)
_cell_measurement_theta_max 76.4060
_cell_measurement_theta_min 3.7830
_cell_volume 7381.10(13)
_computing_cell_refinement 'CrysAlisPro 1.171.38.41 (Rigaku OD, 2015)'
_computing_data_collection 'CrysAlisPro 1.171.38.41 (Rigaku OD, 2015)'
_computing_data_reduction 'CrysAlisPro 1.171.38.41 (Rigaku OD, 2015)'
_computing_molecular_graphics 'Olex2 (Dolomanov et al., 2009)'
_computing_publication_material 'Olex2 (Dolomanov et al., 2009)'
_computing_structure_refinement 'ShelXL (Sheldrick, 2015)'
_computing_structure_solution 'ShelXT (Sheldrick, 2015)'
_diffrn_ambient_environment N~2~
_diffrn_ambient_temperature 99.98(13)
_diffrn_detector 'CCD plate'
_diffrn_detector_area_resol_mean 5.2850
_diffrn_detector_type AtlasS2
_diffrn_measured_fraction_theta_full 1.000
_diffrn_measured_fraction_theta_max 0.998
_diffrn_measurement_details
;
List of Runs (angles in degrees, time in seconds):

  # Type    Start    End  Width  t~exp~   \w     \q     \k     \f   Frames
#--------------------------------------------------------------------------
  1  \w    -59.00  29.00   0.50    3.50    --  -38.50  38.00 -90.00  176
  2  \w     62.00 113.00   0.50    3.50    --   42.50  38.00 -90.00  102
  3  \w    111.00 155.00   0.50   14.00    --  111.00 125.00-150.00   88
  4  \w    123.00 156.00   0.50   14.00    --  111.00 125.00-180.00   66
  5  \w    127.00 152.00   0.50   14.00    --  111.00  77.00-150.00   50
  6  \w    130.00 178.00   0.50   14.00    --  111.00  61.00 -60.00   96
  7  \w    131.00 178.00   0.50   14.00    --  111.00   0.00-150.00   94
  8  \w     98.00 173.00   0.50   14.00    --  111.00  45.00 -30.00  150
  9  \w     94.00 166.00   0.50   14.00    --  111.00 125.00  90.00  144
 10  \w    117.00 165.00   0.50   14.00    --  111.00 125.00 150.00   96
 11  \w     99.00 133.00   0.50   14.00    --  111.00  45.00  90.00   68
 12  \w     82.00 116.00   0.50   14.00    --  111.00 -30.00  30.00   68
 13  \w     83.00 109.00   0.50   14.00    --  111.00 -94.00 -60.00   52
 14  \w     84.00 127.00   0.50   14.00    --  111.00 -30.00-120.00   86
 15  \w     91.00 157.00   0.50   14.00    --  111.00  30.00 -90.00  132
 16  \w     95.00 173.00   0.50   14.00    --  111.00 125.00   0.00  156
 17  \w     88.00 115.00   0.50   14.00    --  111.00  61.00 -60.00   54
 18  \w     83.00 164.00   0.50   14.00    --  111.00  61.00 -90.00  162
 19  \w     80.00 108.00   0.50   14.00    --  111.00  77.00-150.00   56
 20  \w     31.00  86.00   0.50   14.00    --  111.00   0.00-150.00  110
 21  \w     54.00  81.00   0.50   14.00    --  111.00 -30.00-120.00   54
 22  \w     41.00 106.00   0.50   14.00    --  111.00 -94.00 -90.00  130
 23  \w     50.00 101.00   0.50   14.00    --  111.00 -94.00   0.00  102
 24  \w     79.00 106.00   0.50   14.00    --  111.00 -94.00 120.00   54
 25  \w     95.00 121.00   0.50   14.00    --  111.00-125.00 120.00   52
 26  \w     42.00  79.00   0.50   14.00    --  111.00-125.00  60.00   74
 27  \w     39.00 117.00   0.50   14.00    --  111.00-125.00  90.00  156
 28  \w     39.00 120.00   0.50   14.00    --  111.00-125.00 150.00  162
 29  \w     39.00  92.00   0.50   14.00    --  111.00 -77.00 150.00  106
 30  \w     44.00  91.00   0.50   14.00    --  111.00-125.00 120.00   94
 31  \w     33.00 109.00   0.50   14.00    --  111.00 -94.00 150.00  152
 32  \w     21.00  81.00   0.50    3.50    --   42.50 -99.00   0.00  120
 33  \w    -87.00  -2.00   0.50    3.50    --  -38.50 125.00 120.00  170
 34  \w   -111.00 -16.00   0.50    3.50    --  -38.50 -38.00 -60.00  190
 35  \w   -110.00 -54.00   0.50    3.50    --  -38.50-153.00 -25.00  112
;
_diffrn_measurement_device 'four-circle diffractometer'
_diffrn_measurement_device_type 'SuperNova, Dual, Cu at zero, AtlasS2'
_diffrn_measurement_method '\w scans'
_diffrn_orient_matrix_type 'CrysAlisPro convention (1999,Acta A55,543-557)'
_diffrn_orient_matrix_UB_11 -0.0584040000
_diffrn_orient_matrix_UB_12 -0.0083243000
_diffrn_orient_matrix_UB_13 -0.0057239000
_diffrn_orient_matrix_UB_21 0.0055288000
_diffrn_orient_matrix_UB_22 -0.0491536000
_diffrn_orient_matrix_UB_23 0.0785231000
_diffrn_orient_matrix_UB_31 -0.0065788000
_diffrn_orient_matrix_UB_32 0.0324683000
_diffrn_orient_matrix_UB_33 0.1170242000
_diffrn_radiation_monochromator mirror
_diffrn_radiation_probe x-ray
_diffrn_radiation_type CuK\a
_diffrn_radiation_wavelength 1.54184
_diffrn_reflns_av_R_equivalents 0.0828
_diffrn_reflns_av_unetI/netI 0.0544
_diffrn_reflns_Laue_measured_fraction_full 1.000
_diffrn_reflns_Laue_measured_fraction_max 0.998
_diffrn_reflns_limit_h_max 32
_diffrn_reflns_limit_h_min -32
_diffrn_reflns_limit_k_max 32
_diffrn_reflns_limit_k_min -32
_diffrn_reflns_limit_l_max 13
_diffrn_reflns_limit_l_min -12
_diffrn_reflns_number 88255
_diffrn_reflns_point_group_measured_fraction_full 1.000
_diffrn_reflns_point_group_measured_fraction_max 0.995
_diffrn_reflns_theta_full 67.684
_diffrn_reflns_theta_max 76.577
_diffrn_reflns_theta_min 2.404
_diffrn_source 'micro-focus sealed X-ray tube'
_diffrn_source_type 'SuperNova (Cu) X-ray Source'
_exptl_absorpt_coefficient_mu 5.527
_exptl_absorpt_correction_T_max 0.789
_exptl_absorpt_correction_T_min 0.286
_exptl_absorpt_correction_type gaussian
_exptl_absorpt_process_details
;
CrysAlisPro 1.171.38.41 (Rigaku Oxford Diffraction, 2015)
Numerical absorption correction based on gaussian integration over
			a multifaceted crystal model
Empirical absorption correction using spherical harmonics,
 implemented in SCALE3 ABSPACK scaling algorithm.
;
_exptl_crystal_colour 'clear colourless'
_exptl_crystal_colour_lustre clear
_exptl_crystal_colour_primary colourless
_exptl_crystal_density_diffrn 1.229
_exptl_crystal_description needle
_exptl_crystal_F_000 2784
_exptl_crystal_size_max 0.325
_exptl_crystal_size_mid 0.046
_exptl_crystal_size_min 0.031
_refine_diff_density_max 2.666
_refine_diff_density_min -1.834
_refine_diff_density_rms 0.110
_refine_ls_abs_structure_details
;
 Flack x determined using 6080 quotients [(I+)-(I-)]/[(I+)+(I-)]
 (Parsons, Flack and Wagner, Acta Cryst. B69 (2013) 249-259).
;
_refine_ls_abs_structure_Flack -0.015(3)
_refine_ls_extinction_method none
_refine_ls_goodness_of_fit_ref 1.025
_refine_ls_hydrogen_treatment constr
_refine_ls_matrix_type full
_refine_ls_number_parameters 698
_refine_ls_number_reflns 15468
_refine_ls_number_restraints 0
_refine_ls_restrained_S_all 1.025
_refine_ls_R_factor_all 0.0522
_refine_ls_R_factor_gt 0.0487
_refine_ls_shift/su_max 0.001
_refine_ls_shift/su_mean 0.000
_refine_ls_structure_factor_coef Fsqd
_refine_ls_weighting_details 'w=1/[\s^2^(Fo^2^)+(0.0953P)^2^+0.6573P] where P=(Fo^2^+2Fc^2^)/3'
_refine_ls_weighting_scheme calc
_refine_ls_wR_factor_gt 0.1276
_refine_ls_wR_factor_ref 0.1322
_reflns_Friedel_coverage 0.817
_reflns_Friedel_fraction_full 1.000
_reflns_Friedel_fraction_max 0.992
_reflns_number_gt 14527
_reflns_number_total 15468
_reflns_threshold_expression 'I > 2\s(I)'
_cod_data_source_file '[Ag{(PPh)4S2(NMe)2}][OTf]xToluene_SQUEEZE_file009_file005.cif'
_cod_data_source_block AgS-Tol
_cod_original_cell_volume 7381.09(13)
_cod_database_code 4349412
_chemical_oxdiff_formula C53H52AgF3N4O3P8S5
_shelx_space_group_comment
;
The symmetry employed for this shelxl refinement is uniquely defined
by the following loop, which should always be used as a source of
symmetry information in preference to the above space-group names.
They are only intended as comments.
;
_reflns_odcompleteness_completeness 99.96
_reflns_odcompleteness_iscentric 1
_reflns_odcompleteness_theta 66.97
_olex2_refinement_description
;
1. Fixed Uiso
 At 1.2 times of:
  All C(H) groups
 At 1.5 times of:
  All C(H,H,H) groups
2.a Aromatic/amide H refined with riding coordinates:
 C28(H28), C44(H44), C18(H18), C32(H32), C46(H46), C6(H6), C40(H40), C12(H12),
 C37(H37), C35(H35), C5(H5), C36(H36), C38(H38), C17(H17), C34(H34), C10(H10),
 C20(H20), C16(H16), C24(H24), C11(H11), C50(H50), C29(H29), C48(H48), C2(H2),
 C43(H43), C49(H49), C14(H14), C15(H15), C21(H21), C31(H31), C47(H47), C41(H41),
  C23(H23), C30(H30), C3(H3), C8(H8), C9(H9), C22(H22), C4(H4), C42(H42)
2.b Idealised Me refined as rotating group:
 C26(H26A,H26B,H26C), C51(H51A,H51B,H51C), C52(H52A,H52B,H52C), C25(H25A,H25B,
 H25C)
;
_shelx_shelxl_version_number 2014/7
_olex2_submission_special_instructions 'No special instructions were received'
_oxdiff_exptl_absorpt_empirical_details
;
Empirical correction (ABSPACK) includes:
- Absorption correction using spherical harmonics
- Frame scaling
;
_oxdiff_exptl_absorpt_empirical_full_max 1.722
_oxdiff_exptl_absorpt_empirical_full_min 0.490

loop_
_space_group_symop_operation_xyz
'x, y, z'
'-x, -y, z'
'-x+1/2, y+1/2, -z'
'x+1/2, -y+1/2, -z'

loop_
_atom_site_label
_atom_site_type_symbol
_atom_site_fract_x
_atom_site_fract_y
_atom_site_fract_z
_atom_site_U_iso_or_equiv
_atom_site_adp_type
_atom_site_occupancy
_atom_site_site_symmetry_order
_atom_site_calc_flag
_atom_site_refinement_flags_posn
Ag1 Ag 0.74582(2) 0.70463(2) 0.32303(4) 0.03528(11) Uani 1 1 d .
S1 S 0.73793(5) 0.58347(5) 0.09576(10) 0.0293(2) Uani 1 1 d .
P2 P 0.70405(5) 0.65548(5) 0.13851(10) 0.0254(2) Uani 1 1 d .
P7 P 0.70361(5) 0.80299(5) 0.50436(10) 0.0277(3) Uani 1 1 d .
S0AA S 0.56445(5) 0.85551(6) 0.12306(12) 0.0326(3) Uani 1 1 d .
P1 P 0.66370(5) 0.65438(5) 0.37632(10) 0.0250(2) Uani 1 1 d .
S3 S 0.75436(5) 0.80237(5) 0.65751(10) 0.0324(3) Uani 1 1 d .
P6 P 0.78037(5) 0.72551(5) 0.62416(11) 0.0277(3) Uani 1 1 d .
P4 P 0.75609(5) 0.58803(5) 0.47128(10) 0.0269(2) Uani 1 1 d .
S2 S 0.67405(5) 0.58189(5) 0.46201(11) 0.0304(2) Uani 1 1 d .
P5 P 0.83708(5) 0.72589(5) 0.39994(10) 0.0261(2) Uani 1 1 d .
S4 S 0.84263(5) 0.80071(5) 0.31927(11) 0.0307(2) Uani 1 1 d .
P8 P 0.76261(5) 0.80131(5) 0.28398(10) 0.0268(2) Uani 1 1 d .
P3 P 0.79733(5) 0.59155(5) 0.23129(11) 0.0260(2) Uani 1 1 d .
O3 O 0.57945(18) 0.90357(17) 0.1792(4) 0.0398(9) Uani 1 1 d .
O2 O 0.5843(2) 0.81017(19) 0.1834(4) 0.0462(10) Uani 1 1 d .
F3 F 0.48703(19) 0.8556(2) 0.2755(5) 0.0622(12) Uani 1 1 d .
O1 O 0.5657(2) 0.8547(2) -0.0085(4) 0.0466(11) Uani 1 1 d .
N00J N 0.77804(19) 0.55334(18) 0.3501(4) 0.0296(9) Uani 1 1 d .
F2 F 0.4716(2) 0.8929(3) 0.1032(6) 0.0784(18) Uani 1 1 d .
N00L N 0.65155(17) 0.64349(18) 0.2256(4) 0.0273(8) Uani 1 1 d .
N00M N 0.73529(17) 0.83813(18) 0.3945(4) 0.0280(8) Uani 1 1 d .
F1 F 0.4742(2) 0.8100(2) 0.1147(6) 0.0753(16) Uani 1 1 d .
C27 C 0.9005(2) 0.7008(2) 0.3628(5) 0.0323(10) Uani 1 1 d .
C26 C 0.7643(2) 0.4986(2) 0.3310(5) 0.0338(11) Uani 1 1 d .
H26A H 0.7521 0.4841 0.4065 0.051 Uiso 1 1 calc GR
H26B H 0.7940 0.4798 0.3041 0.051 Uiso 1 1 calc GR
H26C H 0.7380 0.4962 0.2700 0.051 Uiso 1 1 calc GR
C28 C 0.9226(2) 0.7104(3) 0.2459(5) 0.0368(12) Uani 1 1 d .
H28 H 0.9057 0.7318 0.1906 0.044 Uiso 1 1 calc R
C39 C 0.6591(2) 0.8531(2) 0.5533(5) 0.0290(10) Uani 1 1 d .
C44 C 0.6277(2) 0.8744(3) 0.4611(5) 0.0375(12) Uani 1 1 d .
H44 H 0.6299 0.8623 0.3811 0.045 Uiso 1 1 calc R
N00T N 0.83940(19) 0.73342(18) 0.5532(4) 0.0293(9) Uani 1 1 d .
C18 C 0.8411(2) 0.5161(2) 0.0677(5) 0.0359(12) Uani 1 1 d .
H18 H 0.8088 0.5104 0.0340 0.043 Uiso 1 1 calc R
C32 C 0.9253(2) 0.6675(2) 0.4427(5) 0.0355(12) Uani 1 1 d .
H32 H 0.9107 0.6602 0.5184 0.043 Uiso 1 1 calc R
C46 C 0.7094(2) 0.8440(2) 0.0973(5) 0.0338(11) Uani 1 1 d .
H46 H 0.6817 0.8290 0.1376 0.041 Uiso 1 1 calc R
C7 C 0.6754(2) 0.6757(2) -0.0067(5) 0.0297(10) Uani 1 1 d .
C6 C 0.5742(3) 0.6480(3) 0.5268(6) 0.0441(14) Uani 1 1 d .
H6 H 0.5849 0.6157 0.5535 0.053 Uiso 1 1 calc R
C40 C 0.6516(2) 0.8677(2) 0.6737(5) 0.0350(11) Uani 1 1 d .
H40 H 0.6699 0.8515 0.7357 0.042 Uiso 1 1 calc R
C12 C 0.6884(2) 0.6539(2) -0.1185(5) 0.0349(12) Uani 1 1 d .
H12 H 0.7103 0.6256 -0.1220 0.042 Uiso 1 1 calc R
C37 C 0.8200(3) 0.7188(3) 0.9916(5) 0.0379(12) Uani 1 1 d .
H37 H 0.8177 0.7385 1.0625 0.045 Uiso 1 1 calc R
C35 C 0.8477(2) 0.6413(2) 0.8905(5) 0.0366(12) Uani 1 1 d .
H35 H 0.8637 0.6093 0.8936 0.044 Uiso 1 1 calc R
C45 C 0.7578(2) 0.8406(2) 0.1469(4) 0.0288(10) Uani 1 1 d .
C33 C 0.8040(2) 0.7075(2) 0.7763(4) 0.0295(10) Uani 1 1 d .
C1 C 0.6023(2) 0.6747(2) 0.4369(5) 0.0311(11) Uani 1 1 d .
C5 C 0.5310(3) 0.6701(4) 0.5747(7) 0.0532(18) Uani 1 1 d .
H5 H 0.5124 0.6524 0.6339 0.064 Uiso 1 1 calc R
C36 C 0.8442(3) 0.6711(3) 0.9941(5) 0.0378(12) Uani 1 1 d .
H36 H 0.8582 0.6592 1.0671 0.045 Uiso 1 1 calc R
C38 C 0.7993(3) 0.7371(2) 0.8821(5) 0.0343(11) Uani 1 1 d .
H38 H 0.7825 0.7688 0.8799 0.041 Uiso 1 1 calc R
C19 C 0.7671(2) 0.5430(2) 0.5982(4) 0.0314(11) Uani 1 1 d .
C17 C 0.8831(2) 0.4898(2) 0.0240(5) 0.0362(12) Uani 1 1 d .
H17 H 0.8788 0.4659 -0.0388 0.043 Uiso 1 1 calc R
C51 C 0.8797(2) 0.7638(2) 0.6117(5) 0.0351(11) Uani 1 1 d .
H51A H 0.8694 0.7993 0.6159 0.053 Uiso 1 1 calc GR
H51B H 0.9107 0.7610 0.5647 0.053 Uiso 1 1 calc GR
H51C H 0.8856 0.7509 0.6929 0.053 Uiso 1 1 calc GR
C34 C 0.8272(2) 0.6591(2) 0.7812(5) 0.0336(11) Uani 1 1 d .
H34 H 0.8289 0.6387 0.7113 0.040 Uiso 1 1 calc R
C10 C 0.6365(3) 0.7179(3) -0.2211(5) 0.0411(13) Uani 1 1 d .
H10 H 0.6230 0.7316 -0.2928 0.049 Uiso 1 1 calc R
C20 C 0.8151(3) 0.5198(2) 0.6060(5) 0.0383(12) Uani 1 1 d .
H20 H 0.8394 0.5255 0.5451 0.046 Uiso 1 1 calc R
C16 C 0.9309(3) 0.4980(3) 0.0708(6) 0.0392(12) Uani 1 1 d .
H16 H 0.9589 0.4800 0.0397 0.047 Uiso 1 1 calc R
C13 C 0.8474(2) 0.5514(2) 0.1631(5) 0.0289(10) Uani 1 1 d .
C24 C 0.7315(3) 0.5353(2) 0.6901(5) 0.0378(12) Uani 1 1 d .
H24 H 0.6996 0.5511 0.6862 0.045 Uiso 1 1 calc R
C11 C 0.6681(3) 0.6751(3) -0.2256(5) 0.0425(14) Uani 1 1 d .
H11 H 0.6760 0.6603 -0.3008 0.051 Uiso 1 1 calc R
C50 C 0.7996(3) 0.8636(3) 0.0858(6) 0.0405(13) Uani 1 1 d .
H50 H 0.8324 0.8615 0.1185 0.049 Uiso 1 1 calc R
C29 C 0.9685(3) 0.6883(3) 0.2141(6) 0.0429(14) Uani 1 1 d .
H29 H 0.9829 0.6951 0.1380 0.051 Uiso 1 1 calc R
C48 C 0.7427(3) 0.8932(2) -0.0716(5) 0.0392(13) Uani 1 1 d .
H48 H 0.7376 0.9116 -0.1437 0.047 Uiso 1 1 calc R
C2 C 0.5851(3) 0.7224(3) 0.3987(5) 0.0407(14) Uani 1 1 d .
H2 H 0.6032 0.7401 0.3385 0.049 Uiso 1 1 calc R
C43 C 0.5938(2) 0.9131(3) 0.4909(6) 0.0391(12) Uani 1 1 d .
H43 H 0.5742 0.9284 0.4296 0.047 Uiso 1 1 calc R
C49 C 0.7913(3) 0.8893(3) -0.0228(6) 0.0483(16) Uani 1 1 d .
H49 H 0.8188 0.9041 -0.0639 0.058 Uiso 1 1 calc R
C53 C 0.4960(3) 0.8533(3) 0.1560(6) 0.0458(14) Uani 1 1 d .
C14 C 0.8960(2) 0.5603(3) 0.2105(6) 0.0377(12) Uani 1 1 d .
H14 H 0.9007 0.5843 0.2729 0.045 Uiso 1 1 calc R
C15 C 0.9376(2) 0.5329(3) 0.1639(7) 0.0439(14) Uani 1 1 d .
H15 H 0.9702 0.5384 0.1961 0.053 Uiso 1 1 calc R
C21 C 0.8268(3) 0.4882(3) 0.7050(6) 0.0444(15) Uani 1 1 d .
H21 H 0.8589 0.4727 0.7103 0.053 Uiso 1 1 calc R
C31 C 0.9714(3) 0.6450(3) 0.4113(7) 0.0436(14) Uani 1 1 d .
H31 H 0.9879 0.6229 0.4655 0.052 Uiso 1 1 calc R
C47 C 0.7018(3) 0.8701(3) -0.0140(5) 0.0395(13) Uani 1 1 d .
H47 H 0.6692 0.8717 -0.0486 0.047 Uiso 1 1 calc R
C41 C 0.6166(3) 0.9068(3) 0.7032(6) 0.0426(14) Uani 1 1 d .
H41 H 0.6125 0.9172 0.7841 0.051 Uiso 1 1 calc R
C23 C 0.7442(3) 0.5032(2) 0.7900(5) 0.0421(14) Uani 1 1 d .
H23 H 0.7205 0.4982 0.8525 0.050 Uiso 1 1 calc R
C30 C 0.9932(3) 0.6559(3) 0.2959(7) 0.0490(16) Uani 1 1 d .
H30 H 1.0244 0.6412 0.2745 0.059 Uiso 1 1 calc R
C52 C 0.7556(3) 0.8893(2) 0.4194(5) 0.0375(12) Uani 1 1 d .
H52A H 0.7293 0.9104 0.4550 0.056 Uiso 1 1 calc GR
H52B H 0.7672 0.9047 0.3444 0.056 Uiso 1 1 calc GR
H52C H 0.7839 0.8865 0.4753 0.056 Uiso 1 1 calc GR
C3 C 0.5413(3) 0.7445(3) 0.4482(7) 0.0507(17) Uani 1 1 d .
H3 H 0.5301 0.7768 0.4220 0.061 Uiso 1 1 calc R
C8 C 0.6437(2) 0.7189(2) -0.0022(5) 0.0359(12) Uani 1 1 d .
H8 H 0.6352 0.7335 0.0728 0.043 Uiso 1 1 calc R
C9 C 0.6249(3) 0.7401(3) -0.1092(6) 0.0434(14) Uani 1 1 d .
H9 H 0.6044 0.7695 -0.1061 0.052 Uiso 1 1 calc R
C22 C 0.7906(3) 0.4795(3) 0.7958(5) 0.0433(14) Uani 1 1 d .
H22 H 0.7981 0.4574 0.8606 0.052 Uiso 1 1 calc R
C4 C 0.5145(3) 0.7177(4) 0.5373(7) 0.0532(18) Uani 1 1 d .
H4 H 0.4852 0.7321 0.5718 0.064 Uiso 1 1 calc R
C25 C 0.6109(2) 0.6072(3) 0.1860(5) 0.0378(12) Uani 1 1 d .
H25A H 0.6002 0.6157 0.1043 0.057 Uiso 1 1 calc GR
H25B H 0.5821 0.6099 0.2405 0.057 Uiso 1 1 calc GR
H25C H 0.6239 0.5726 0.1875 0.057 Uiso 1 1 calc GR
C42 C 0.5883(2) 0.9298(2) 0.6115(6) 0.0377(12) Uani 1 1 d .
H42 H 0.5656 0.9564 0.6301 0.045 Uiso 1 1 calc R

loop_
_atom_site_aniso_label
_atom_site_aniso_U_11
_atom_site_aniso_U_22
_atom_site_aniso_U_33
_atom_site_aniso_U_23
_atom_site_aniso_U_13
_atom_site_aniso_U_12
Ag1 0.03501(19) 0.0367(2) 0.0341(2) -0.00395(15) -0.00110(15) -0.00416(16)
S1 0.0358(6) 0.0301(6) 0.0220(5) -0.0052(4) -0.0024(4) 0.0057(5)
P2 0.0300(6) 0.0276(6) 0.0186(5) -0.0026(4) 0.0003(4) 0.0035(5)
P7 0.0380(6) 0.0291(6) 0.0159(5) -0.0019(4) -0.0015(4) 0.0037(5)
S0AA 0.0378(6) 0.0353(7) 0.0246(6) 0.0016(5) -0.0004(5) 0.0000(5)
P1 0.0292(6) 0.0271(6) 0.0188(5) -0.0001(4) 0.0007(4) 0.0050(5)
S3 0.0443(7) 0.0327(6) 0.0201(5) -0.0039(4) -0.0068(5) 0.0081(5)
P6 0.0362(6) 0.0304(6) 0.0163(5) -0.0020(4) -0.0021(4) 0.0058(5)
P4 0.0350(6) 0.0250(5) 0.0207(5) -0.0002(4) 0.0005(5) 0.0057(5)
S2 0.0345(6) 0.0295(6) 0.0271(5) 0.0052(5) 0.0038(5) 0.0050(5)
P5 0.0321(6) 0.0297(6) 0.0165(5) -0.0002(4) -0.0015(4) -0.0009(5)
S4 0.0327(5) 0.0336(6) 0.0257(5) 0.0034(5) -0.0006(4) 0.0002(5)
P8 0.0315(6) 0.0311(6) 0.0176(5) 0.0010(4) -0.0012(4) 0.0017(5)
P3 0.0316(6) 0.0266(6) 0.0197(5) -0.0022(4) 0.0005(4) 0.0043(5)
O3 0.051(2) 0.034(2) 0.035(2) -0.0016(17) -0.0006(18) -0.0070(17)
O2 0.059(3) 0.042(2) 0.038(2) 0.0104(18) -0.001(2) 0.010(2)
F3 0.056(3) 0.079(3) 0.052(2) 0.007(2) 0.016(2) 0.000(2)
O1 0.060(3) 0.056(3) 0.0237(19) -0.0038(18) -0.0001(18) 0.001(2)
N00J 0.039(2) 0.025(2) 0.025(2) -0.0010(16) -0.0022(16) 0.0052(17)
F2 0.046(2) 0.095(4) 0.094(4) 0.039(3) -0.004(3) 0.017(3)
N00L 0.031(2) 0.032(2) 0.0191(17) -0.0043(16) -0.0006(15) 0.0022(17)
N00M 0.032(2) 0.032(2) 0.0196(17) 0.0003(15) -0.0021(15) 0.0041(17)
F1 0.064(3) 0.079(4) 0.082(4) -0.003(3) -0.002(3) -0.036(3)
C27 0.030(2) 0.040(3) 0.027(2) -0.005(2) -0.0002(19) 0.002(2)
C26 0.046(3) 0.029(3) 0.027(2) -0.008(2) 0.002(2) 0.002(2)
C28 0.036(3) 0.045(3) 0.029(3) -0.001(2) 0.001(2) 0.004(2)
C39 0.034(2) 0.029(2) 0.024(2) -0.0057(19) -0.0023(19) 0.003(2)
C44 0.043(3) 0.048(3) 0.022(2) 0.003(2) 0.006(2) 0.008(3)
N00T 0.039(2) 0.033(2) 0.0160(17) -0.0002(15) -0.0006(16) 0.0000(18)
C18 0.038(3) 0.041(3) 0.028(2) -0.008(2) -0.003(2) 0.008(2)
C32 0.038(3) 0.041(3) 0.028(3) -0.004(2) -0.002(2) 0.001(2)
C46 0.041(3) 0.039(3) 0.022(2) 0.003(2) -0.002(2) 0.002(2)
C7 0.033(2) 0.033(3) 0.023(2) 0.0003(19) -0.0018(19) -0.001(2)
C6 0.047(3) 0.049(4) 0.036(3) 0.012(3) 0.008(3) 0.013(3)
C40 0.040(3) 0.040(3) 0.024(2) -0.005(2) -0.002(2) 0.002(2)
C12 0.041(3) 0.040(3) 0.023(2) -0.003(2) 0.002(2) 0.011(2)
C37 0.053(3) 0.043(3) 0.018(2) -0.001(2) -0.004(2) 0.002(3)
C35 0.042(3) 0.036(3) 0.032(3) 0.014(2) -0.003(2) 0.005(2)
C45 0.042(3) 0.026(2) 0.0191(19) -0.0003(17) -0.0007(19) 0.005(2)
C33 0.037(2) 0.032(3) 0.019(2) 0.0033(19) -0.0021(18) 0.005(2)
C1 0.035(3) 0.041(3) 0.018(2) -0.0019(19) 0.0025(18) 0.005(2)
C5 0.043(3) 0.072(5) 0.045(3) 0.011(3) 0.016(3) 0.014(3)
C36 0.044(3) 0.048(3) 0.021(2) 0.008(2) 0.000(2) -0.006(3)
C38 0.050(3) 0.034(3) 0.019(2) -0.004(2) -0.001(2) 0.007(2)
C19 0.048(3) 0.026(2) 0.021(2) -0.0019(17) -0.003(2) 0.007(2)
C17 0.044(3) 0.036(3) 0.028(2) -0.002(2) 0.004(2) 0.008(2)
C51 0.036(3) 0.039(3) 0.030(3) -0.005(2) -0.005(2) -0.002(2)
C34 0.040(3) 0.036(3) 0.025(2) -0.004(2) -0.001(2) 0.004(2)
C10 0.051(3) 0.047(3) 0.026(2) 0.005(2) -0.002(2) -0.001(3)
C20 0.051(3) 0.035(3) 0.029(3) 0.004(2) -0.004(2) 0.007(2)
C16 0.041(3) 0.039(3) 0.038(3) -0.002(2) 0.008(2) 0.004(2)
C13 0.037(3) 0.028(2) 0.022(2) 0.0012(18) 0.0013(19) 0.003(2)
C24 0.053(3) 0.038(3) 0.023(2) 0.004(2) -0.001(2) 0.007(2)
C11 0.057(4) 0.054(4) 0.016(2) 0.001(2) 0.004(2) 0.009(3)
C50 0.039(3) 0.048(3) 0.035(3) 0.010(2) -0.003(2) -0.010(3)
C29 0.041(3) 0.052(4) 0.035(3) -0.004(3) 0.006(2) 0.000(3)
C48 0.061(4) 0.037(3) 0.019(2) 0.0048(19) -0.006(2) 0.008(3)
C2 0.045(3) 0.051(4) 0.027(3) 0.007(2) 0.009(2) 0.022(3)
C43 0.035(3) 0.046(3) 0.036(3) 0.010(2) 0.001(2) 0.004(2)
C49 0.054(4) 0.056(4) 0.035(3) 0.013(3) -0.001(3) -0.013(3)
C53 0.046(3) 0.050(4) 0.042(3) 0.005(3) -0.001(3) -0.008(3)
C14 0.036(3) 0.039(3) 0.039(3) -0.009(2) 0.001(2) 0.004(2)
C15 0.030(3) 0.048(4) 0.053(4) -0.004(3) 0.000(3) 0.004(2)
C21 0.056(4) 0.046(4) 0.032(3) -0.003(2) -0.014(3) 0.012(3)
C31 0.040(3) 0.043(3) 0.047(3) -0.001(3) -0.006(3) 0.010(3)
C47 0.049(3) 0.044(3) 0.025(3) 0.002(2) -0.009(2) 0.008(3)
C41 0.040(3) 0.052(4) 0.036(3) -0.015(3) -0.001(2) 0.009(3)
C23 0.069(4) 0.037(3) 0.020(2) 0.003(2) -0.002(2) 0.003(3)
C30 0.034(3) 0.059(4) 0.054(4) -0.010(3) 0.001(3) 0.006(3)
C52 0.049(3) 0.034(3) 0.030(2) -0.002(2) -0.002(2) 0.002(3)
C3 0.055(4) 0.053(4) 0.043(3) 0.006(3) 0.009(3) 0.026(3)
C8 0.042(3) 0.037(3) 0.028(2) -0.005(2) 0.001(2) 0.008(2)
C9 0.054(4) 0.037(3) 0.039(3) -0.001(2) -0.005(3) 0.011(3)
C22 0.067(4) 0.038(3) 0.025(3) 0.000(2) -0.006(3) 0.007(3)
C4 0.037(3) 0.071(5) 0.051(4) -0.003(3) 0.010(3) 0.023(3)
C25 0.035(3) 0.050(3) 0.029(2) -0.004(2) 0.000(2) -0.011(2)
C42 0.035(3) 0.034(3) 0.044(3) -0.008(2) 0.001(2) 0.003(2)

loop_
_atom_type_symbol
_atom_type_description
_atom_type_scat_dispersion_real
_atom_type_scat_dispersion_imag
_atom_type_scat_source
C C 0.0181 0.0091 'International Tables Vol C Tables 4.2.6.8 and 6.1.1.4'
H H 0.0000 0.0000 'International Tables Vol C Tables 4.2.6.8 and 6.1.1.4'
Ag Ag 0.1306 4.2820 'International Tables Vol C Tables 4.2.6.8 and 6.1.1.4'
F F 0.0727 0.0534 'International Tables Vol C Tables 4.2.6.8 and 6.1.1.4'
N N 0.0311 0.0180 'International Tables Vol C Tables 4.2.6.8 and 6.1.1.4'
O O 0.0492 0.0322 'International Tables Vol C Tables 4.2.6.8 and 6.1.1.4'
P P 0.2955 0.4335 'International Tables Vol C Tables 4.2.6.8 and 6.1.1.4'
S S 0.3331 0.5567 'International Tables Vol C Tables 4.2.6.8 and 6.1.1.4'

loop_
_exptl_crystal_face_index_h
_exptl_crystal_face_index_k
_exptl_crystal_face_index_l
_exptl_crystal_face_perp_dist
0 1 0 0.0232
0 -1 0 0.0232
-1 0 0 0.0153
1 0 0 0.0153
0 0 1 0.1600
0 0 -1 0.1650

loop_
_geom_angle_atom_site_label_1
_geom_angle_atom_site_label_2
_geom_angle_atom_site_label_3
_geom_angle
P1 Ag1 P2 65.31(4)
P1 Ag1 P5 143.26(4)
P1 Ag1 P8 132.07(4)
P5 Ag1 P2 137.44(4)
P8 Ag1 P2 114.52(4)
P8 Ag1 P5 71.96(4)
P2 S1 P3 93.64(7)
S1 P2 Ag1 115.07(6)
N00L P2 Ag1 89.62(15)
N00L P2 S1 107.47(17)
N00L P2 C7 102.0(2)
C7 P2 Ag1 134.28(19)
C7 P2 S1 103.36(19)
N00M P7 S3 104.66(16)
N00M P7 C39 97.8(2)
C39 P7 S3 99.83(17)
O3 S0AA O2 114.2(3)
O3 S0AA C53 102.0(3)
O2 S0AA C53 103.7(3)
O1 S0AA O3 115.6(3)
O1 S0AA O2 115.9(3)
O1 S0AA C53 102.6(3)
S2 P1 Ag1 116.25(6)
N00L P1 Ag1 91.15(16)
N00L P1 S2 107.79(17)
N00L P1 C1 103.7(2)
C1 P1 Ag1 132.2(2)
C1 P1 S2 102.1(2)
P6 S3 P7 94.05(7)
N00T P6 S3 104.39(17)
N00T P6 C33 97.8(2)
C33 P6 S3 100.89(19)
N00J P4 S2 105.07(18)
N00J P4 C19 101.6(2)
C19 P4 S2 98.3(2)
P1 S2 P4 94.73(7)
S4 P5 Ag1 96.98(6)
C27 P5 Ag1 133.44(19)
C27 P5 S4 99.8(2)
N00T P5 Ag1 112.35(18)
N00T P5 S4 107.63(18)
N00T P5 C27 103.3(2)
P8 S4 P5 90.85(7)
S4 P8 Ag1 97.48(6)
N00M P8 Ag1 110.90(17)
N00M P8 S4 106.77(17)
N00M P8 C45 104.1(2)
C45 P8 Ag1 132.01(17)
C45 P8 S4 102.8(2)
N00J P3 S1 104.71(18)
N00J P3 C13 101.0(2)
C13 P3 S1 100.31(18)
P4 N00J P3 112.7(3)
C26 N00J P4 122.4(4)
C26 N00J P3 121.3(3)
P2 N00L P1 111.2(3)
C25 N00L P2 122.1(4)
C25 N00L P1 121.4(4)
P8 N00M P7 113.7(3)
C52 N00M P7 121.9(4)
C52 N00M P8 119.5(4)
C28 C27 P5 120.3(4)
C32 C27 P5 120.3(4)
C32 C27 C28 119.0(5)
N00J C26 H26A 109.5
N00J C26 H26B 109.5
N00J C26 H26C 109.5
H26A C26 H26B 109.5
H26A C26 H26C 109.5
H26B C26 H26C 109.5
C27 C28 H28 119.7
C29 C28 C27 120.5(6)
C29 C28 H28 119.7
C44 C39 P7 116.0(4)
C40 C39 P7 124.5(4)
C40 C39 C44 119.2(5)
C39 C44 H44 120.3
C43 C44 C39 119.3(5)
C43 C44 H44 120.3
P5 N00T P6 113.4(3)
C51 N00T P6 120.5(4)
C51 N00T P5 121.5(4)
C17 C18 H18 120.4
C17 C18 C13 119.3(6)
C13 C18 H18 120.4
C27 C32 H32 119.6
C31 C32 C27 120.8(6)
C31 C32 H32 119.6
C45 C46 H46 120.0
C45 C46 C47 120.0(6)
C47 C46 H46 120.0
C12 C7 P2 123.2(4)
C12 C7 C8 120.2(5)
C8 C7 P2 116.2(4)
C1 C6 H6 120.3
C5 C6 H6 120.3
C5 C6 C1 119.5(7)
C39 C40 H40 119.6
C39 C40 C41 120.7(6)
C41 C40 H40 119.6
C7 C12 H12 120.5
C7 C12 C11 119.1(5)
C11 C12 H12 120.5
C36 C37 H37 120.1
C36 C37 C38 119.8(5)
C38 C37 H37 120.1
C36 C35 H35 120.0
C36 C35 C34 119.9(6)
C34 C35 H35 120.0
C46 C45 P8 115.1(4)
C46 C45 C50 119.7(5)
C50 C45 P8 125.0(4)
C38 C33 P6 125.7(4)
C38 C33 C34 120.1(5)
C34 C33 P6 114.2(4)
C6 C1 P1 125.0(5)
C2 C1 P1 116.0(4)
C2 C1 C6 118.7(5)
C6 C5 H5 119.3
C4 C5 C6 121.4(7)
C4 C5 H5 119.3
C37 C36 H36 119.6
C35 C36 C37 120.9(5)
C35 C36 H36 119.6
C37 C38 H38 120.4
C33 C38 C37 119.3(5)
C33 C38 H38 120.4
C20 C19 P4 117.4(4)
C24 C19 P4 122.5(4)
C24 C19 C20 119.8(5)
C18 C17 H17 119.3
C16 C17 C18 121.5(6)
C16 C17 H17 119.3
N00T C51 H51A 109.5
N00T C51 H51B 109.5
N00T C51 H51C 109.5
H51A C51 H51B 109.5
H51A C51 H51C 109.5
H51B C51 H51C 109.5
C35 C34 C33 119.9(5)
C35 C34 H34 120.1
C33 C34 H34 120.1
C11 C10 H10 120.2
C11 C10 C9 119.7(6)
C9 C10 H10 120.2
C19 C20 H20 120.1
C21 C20 C19 119.9(6)
C21 C20 H20 120.1
C17 C16 H16 120.1
C17 C16 C15 119.7(6)
C15 C16 H16 120.1
C18 C13 P3 126.3(4)
C14 C13 P3 114.0(4)
C14 C13 C18 119.6(5)
C19 C24 H24 120.3
C19 C24 C23 119.4(6)
C23 C24 H24 120.3
C12 C11 H11 119.6
C10 C11 C12 120.7(5)
C10 C11 H11 119.6
C45 C50 H50 120.3
C49 C50 C45 119.3(6)
C49 C50 H50 120.3
C28 C29 H29 120.1
C28 C29 C30 119.7(6)
C30 C29 H29 120.1
C49 C48 H48 119.9
C47 C48 H48 119.9
C47 C48 C49 120.3(5)
C1 C2 H2 119.3
C1 C2 C3 121.3(6)
C3 C2 H2 119.3
C44 C43 H43 119.5
C44 C43 C42 121.0(6)
C42 C43 H43 119.5
C50 C49 C48 120.9(6)
C50 C49 H49 119.5
C48 C49 H49 119.5
F3 C53 S0AA 111.5(5)
F3 C53 F2 107.8(7)
F3 C53 F1 107.2(6)
F2 C53 S0AA 111.0(5)
F1 C53 S0AA 112.1(6)
F1 C53 F2 107.0(7)
C13 C14 H14 120.2
C13 C14 C15 119.5(6)
C15 C14 H14 120.2
C16 C15 C14 120.4(6)
C16 C15 H15 119.8
C14 C15 H15 119.8
C20 C21 H21 119.9
C22 C21 C20 120.2(6)
C22 C21 H21 119.9
C32 C31 H31 120.4
C32 C31 C30 119.2(6)
C30 C31 H31 120.4
C46 C47 H47 120.2
C48 C47 C46 119.7(6)
C48 C47 H47 120.2
C40 C41 H41 120.2
C42 C41 C40 119.6(6)
C42 C41 H41 120.2
C24 C23 H23 119.6
C22 C23 C24 120.7(6)
C22 C23 H23 119.6
C29 C30 C31 120.7(6)
C29 C30 H30 119.7
C31 C30 H30 119.7
N00M C52 H52A 109.5
N00M C52 H52B 109.5
N00M C52 H52C 109.5
H52A C52 H52B 109.5
H52A C52 H52C 109.5
H52B C52 H52C 109.5
C2 C3 H3 120.6
C4 C3 C2 118.9(7)
C4 C3 H3 120.6
C7 C8 H8 120.0
C9 C8 C7 120.1(5)
C9 C8 H8 120.0
C10 C9 H9 119.9
C8 C9 C10 120.3(6)
C8 C9 H9 119.9
C21 C22 H22 120.0
C23 C22 C21 120.0(6)
C23 C22 H22 120.0
C5 C4 C3 120.2(6)
C5 C4 H4 119.9
C3 C4 H4 119.9
N00L C25 H25A 109.5
N00L C25 H25B 109.5
N00L C25 H25C 109.5
H25A C25 H25B 109.5
H25A C25 H25C 109.5
H25B C25 H25C 109.5
C43 C42 H42 120.1
C41 C42 C43 119.8(6)
C41 C42 H42 120.1

loop_
_geom_bond_atom_site_label_1
_geom_bond_atom_site_label_2
_geom_bond_distance
Ag1 P2 2.6213(13)
Ag1 P1 2.5740(14)
Ag1 P5 2.5849(14)
Ag1 P8 2.5763(14)
S1 P2 2.1155(18)
S1 P3 2.1538(17)
P2 N00L 1.697(5)
P2 C7 1.830(5)
P7 S3 2.1340(17)
P7 N00M 1.718(5)
P7 C39 1.821(5)
S0AA O3 1.442(5)
S0AA O2 1.443(5)
S0AA O1 1.438(4)
S0AA C53 1.823(7)
P1 S2 2.1144(18)
P1 N00L 1.700(4)
P1 C1 1.811(6)
S3 P6 2.1337(18)
P6 N00T 1.737(5)
P6 C33 1.833(5)
P4 S2 2.1494(19)
P4 N00J 1.699(4)
P4 C19 1.834(5)
P5 S4 2.1328(18)
P5 C27 1.824(6)
P5 N00T 1.686(4)
S4 P8 2.1237(18)
P8 N00M 1.695(4)
P8 C45 1.815(5)
P3 N00J 1.707(5)
P3 C13 1.827(5)
F3 C53 1.327(9)
N00J C26 1.476(7)
F2 C53 1.337(9)
N00L C25 1.482(7)
N00M C52 1.452(8)
F1 C53 1.337(9)
C27 C28 1.423(8)
C27 C32 1.387(9)
C26 H26A 0.9600
C26 H26B 0.9600
C26 H26C 0.9600
C28 H28 0.9300
C28 C29 1.372(9)
C39 C44 1.411(8)
C39 C40 1.383(7)
C44 H44 0.9300
C44 C43 1.377(9)
N00T C51 1.461(7)
C18 H18 0.9300
C18 C17 1.376(8)
C18 C13 1.396(8)
C32 H32 0.9300
C32 C31 1.380(9)
C46 H46 0.9300
C46 C45 1.378(8)
C46 C47 1.405(8)
C7 C12 1.387(8)
C7 C8 1.393(8)
C6 H6 0.9300
C6 C1 1.408(8)
C6 C5 1.369(10)
C40 H40 0.9300
C40 C41 1.400(9)
C12 H12 0.9300
C12 C11 1.396(8)
C37 H37 0.9300
C37 C36 1.385(10)
C37 C38 1.396(8)
C35 H35 0.9300
C35 C36 1.373(9)
C35 C34 1.386(8)
C45 C50 1.411(8)
C33 C38 1.392(7)
C33 C34 1.393(8)
C1 C2 1.380(9)
C5 H5 0.9300
C5 C4 1.367(12)
C36 H36 0.9300
C38 H38 0.9300
C19 C20 1.394(9)
C19 C24 1.381(9)
C17 H17 0.9300
C17 C16 1.366(10)
C51 H51A 0.9600
C51 H51B 0.9600
C51 H51C 0.9600
C34 H34 0.9300
C10 H10 0.9300
C10 C11 1.383(10)
C10 C9 1.384(9)
C20 H20 0.9300
C20 C21 1.390(8)
C16 H16 0.9300
C16 C15 1.372(10)
C13 C14 1.389(8)
C24 H24 0.9300
C24 C23 1.411(8)
C11 H11 0.9300
C50 H50 0.9300
C50 C49 1.377(9)
C29 H29 0.9300
C29 C30 1.384(11)
C48 H48 0.9300
C48 C49 1.379(11)
C48 C47 1.377(10)
C2 H2 0.9300
C2 C3 1.388(9)
C43 H43 0.9300
C43 C42 1.394(9)
C49 H49 0.9300
C14 H14 0.9300
C14 C15 1.394(9)
C15 H15 0.9300
C21 H21 0.9300
C21 C22 1.388(11)
C31 H31 0.9300
C31 C30 1.412(11)
C47 H47 0.9300
C41 H41 0.9300
C41 C42 1.381(10)
C23 H23 0.9300
C23 C22 1.359(11)
C30 H30 0.9300
C52 H52A 0.9600
C52 H52B 0.9600
C52 H52C 0.9600
C3 H3 0.9300
C3 C4 1.386(12)
C8 H8 0.9300
C8 C9 1.382(9)
C9 H9 0.9300
C22 H22 0.9300
C4 H4 0.9300
C25 H25A 0.9600
C25 H25B 0.9600
C25 H25C 0.9600
C42 H42 0.9300

loop_
_geom_torsion_atom_site_label_1
_geom_torsion_atom_site_label_2
_geom_torsion_atom_site_label_3
_geom_torsion_atom_site_label_4
_geom_torsion
Ag1 P2 N00L P1 -15.0(2)
Ag1 P2 N00L C25 -169.6(4)
Ag1 P2 C7 C12 130.7(5)
Ag1 P2 C7 C8 -41.8(6)
Ag1 P1 N00L P2 15.3(2)
Ag1 P1 N00L C25 170.1(4)
Ag1 P1 C1 C6 -138.6(5)
Ag1 P1 C1 C2 35.2(6)
Ag1 P5 C27 C28 68.6(6)
Ag1 P5 C27 C32 -104.3(5)
Ag1 P5 N00T P6 -0.2(3)
Ag1 P5 N00T C51 -156.3(4)
Ag1 P8 N00M P7 0.1(3)
Ag1 P8 N00M C52 155.7(4)
Ag1 P8 C45 C46 62.3(5)
Ag1 P8 C45 C50 -112.9(5)
S1 P2 N00L P1 101.2(2)
S1 P2 N00L C25 -53.4(5)
S1 P2 C7 C12 -16.5(5)
S1 P2 C7 C8 171.0(4)
S1 P3 N00J P4 -106.0(2)
S1 P3 N00J C26 53.0(4)
S1 P3 C13 C18 -14.5(5)
S1 P3 C13 C14 162.4(4)
P2 C7 C12 C11 -174.0(5)
P2 C7 C8 C9 173.0(5)
P7 C39 C44 C43 -178.8(5)
P7 C39 C40 C41 179.9(5)
P1 C1 C2 C3 -173.3(6)
S3 P7 N00M P8 102.5(2)
S3 P7 N00M C52 -52.5(4)
S3 P7 C39 C44 163.4(4)
S3 P7 C39 C40 -22.3(5)
S3 P6 N00T P5 -100.8(2)
S3 P6 N00T C51 55.5(4)
S3 P6 C33 C38 5.9(6)
S3 P6 C33 C34 -175.8(4)
P6 C33 C38 C37 -178.9(5)
P6 C33 C34 C35 178.6(5)
P4 C19 C20 C21 175.5(5)
P4 C19 C24 C23 -175.0(5)
S2 P1 N00L P2 -102.8(2)
S2 P1 N00L C25 52.0(5)
S2 P1 C1 C6 5.0(6)
S2 P1 C1 C2 178.8(4)
S2 P4 N00J P3 103.0(3)
S2 P4 N00J C26 -55.8(4)
S2 P4 C19 C20 155.9(4)
S2 P4 C19 C24 -30.1(5)
P5 C27 C28 C29 -175.0(5)
P5 C27 C32 C31 174.8(5)
S4 P5 C27 C28 -40.9(5)
S4 P5 C27 C32 146.2(5)
S4 P5 N00T P6 105.3(2)
S4 P5 N00T C51 -50.7(5)
S4 P8 N00M P7 -105.0(2)
S4 P8 N00M C52 50.6(4)
S4 P8 C45 C46 175.0(4)
S4 P8 C45 C50 -0.2(5)
P8 C45 C50 C49 175.0(6)
P3 C13 C14 C15 -178.5(5)
O3 S0AA C53 F3 -57.7(6)
O3 S0AA C53 F2 62.5(6)
O3 S0AA C53 F1 -177.9(5)
O2 S0AA C53 F3 61.2(6)
O2 S0AA C53 F2 -178.6(6)
O2 S0AA C53 F1 -59.0(6)
O1 S0AA C53 F3 -177.8(6)
O1 S0AA C53 F2 -57.6(6)
O1 S0AA C53 F1 62.1(6)
N00J P4 C19 C20 48.5(5)
N00J P4 C19 C24 -137.4(5)
N00J P3 C13 C18 92.9(5)
N00J P3 C13 C14 -90.2(5)
N00L P2 C7 C12 -127.9(5)
N00L P2 C7 C8 59.6(5)
N00L P1 C1 C6 117.0(6)
N00L P1 C1 C2 -69.2(5)
N00M P7 C39 C44 57.0(5)
N00M P7 C39 C40 -128.8(5)
N00M P8 C45 C46 -73.8(5)
N00M P8 C45 C50 111.0(5)
C27 P5 N00T P6 -149.7(3)
C27 P5 N00T C51 54.3(5)
C27 C28 C29 C30 0.8(10)
C27 C32 C31 C30 -0.4(10)
C28 C27 C32 C31 1.7(9)
C28 C29 C30 C31 0.5(11)
C39 P7 N00M P8 -155.2(3)
C39 P7 N00M C52 49.9(5)
C39 C44 C43 C42 -3.1(10)
C39 C40 C41 C42 1.9(10)
C44 C39 C40 C41 -6.1(9)
C44 C43 C42 C41 -1.0(10)
N00T P6 C33 C38 112.2(6)
N00T P6 C33 C34 -69.4(5)
N00T P5 C27 C28 -151.7(5)
N00T P5 C27 C32 35.3(5)
C18 C17 C16 C15 0.3(10)
C18 C13 C14 C15 -1.4(9)
C32 C27 C28 C29 -2.0(9)
C32 C31 C30 C29 -0.7(11)
C46 C45 C50 C49 0.0(10)
C7 P2 N00L P1 -150.4(3)
C7 P2 N00L C25 55.0(5)
C7 C12 C11 C10 1.5(11)
C7 C8 C9 C10 1.5(11)
C6 C1 C2 C3 0.9(10)
C6 C5 C4 C3 0.8(14)
C40 C39 C44 C43 6.6(9)
C40 C41 C42 C43 1.7(10)
C12 C7 C8 C9 0.3(10)
C45 P8 N00M P7 146.7(3)
C45 P8 N00M C52 -57.7(5)
C45 C46 C47 C48 -1.5(9)
C45 C50 C49 C48 0.8(11)
C33 P6 N00T P5 155.7(3)
C33 P6 N00T C51 -47.9(5)
C1 P1 N00L P2 149.5(3)
C1 P1 N00L C25 -55.7(5)
C1 C6 C5 C4 -0.2(13)
C1 C2 C3 C4 -0.3(12)
C5 C6 C1 P1 173.0(6)
C5 C6 C1 C2 -0.6(11)
C36 C37 C38 C33 -1.2(10)
C36 C35 C34 C33 1.2(10)
C38 C37 C36 C35 -0.5(10)
C38 C33 C34 C35 -2.9(9)
C19 P4 N00J P3 -155.0(3)
C19 P4 N00J C26 46.2(5)
C19 C20 C21 C22 0.2(10)
C19 C24 C23 C22 -0.7(10)
C17 C18 C13 P3 178.1(5)
C17 C18 C13 C14 1.4(9)
C17 C16 C15 C14 -0.3(11)
C34 C35 C36 C37 0.5(10)
C34 C33 C38 C37 2.8(9)
C20 C19 C24 C23 -1.1(9)
C20 C21 C22 C23 -2.0(10)
C13 P3 N00J P4 150.1(3)
C13 P3 N00J C26 -50.8(5)
C13 C18 C17 C16 -0.9(10)
C13 C14 C15 C16 0.8(11)
C24 C19 C20 C21 1.4(9)
C24 C23 C22 C21 2.3(10)
C11 C10 C9 C8 -1.8(11)
C2 C3 C4 C5 -0.5(13)
C49 C48 C47 C46 2.4(10)
C47 C46 C45 P8 -175.1(5)
C47 C46 C45 C50 0.3(9)
C47 C48 C49 C50 -2.1(11)
C8 C7 C12 C11 -1.7(10)
C9 C10 C11 C12 0.3(11)

loop_
_exptl_oxdiff_crystal_face_indexfrac_h
_exptl_oxdiff_crystal_face_indexfrac_k
_exptl_oxdiff_crystal_face_indexfrac_l
_exptl_oxdiff_crystal_face_x
_exptl_oxdiff_crystal_face_y
_exptl_oxdiff_crystal_face_z
-0.0000 1.0000 -0.0000 -0.0083 -0.0492 0.0325
0.0000 -1.0000 0.0000 0.0083 0.0492 -0.0325
-1.0000 0.0000 -0.0000 0.0584 -0.0055 0.0066
1.0000 -0.0000 0.0000 -0.0584 0.0055 -0.0066
0.0000 0.0000 1.0000 -0.0057 0.0785 0.1170
-0.0000 -0.0000 -1.0000 0.0057 -0.0785 -0.1170
